data_1570751
loop_
_publ_author_name
'Nishio-Hamane, D.'
'Yajima, T.'
'Shimobayashi, N.'
'Ohnishi, M.'
'Niwa, T.'

_publ_section_title
;
 Asagiite, NiCu4(SO4)2(OH)6*6H2O, a new member of the ktenasite group from
 the Nakauri mine, Shinshiro City, Aichi Prefecture, Japan
;
_journal_name_full 'Journal of Mineralogical and Petrological Sciences'
_journal_page_first 1
_journal_page_last 8
_journal_paper_doi 10.2465/jmps.230711
_journal_volume 118:024
_journal_year 2023
_chemical_formula_sum 'Co0.18 Cu3.44 Fe0.01 H18.05 Ni0.76 O20 S2 Zn0.59'
_chemical_name_common NiCu4(SO4)2(OH)6*6H2O
_chemical_name_mineral asagiite
_space_group_IT_number 14
_space_group_name_Hall '-P 2ybc'
_space_group_name_H-M_alt 'P 1 21/c 1'
_cell_angle_alpha 90.000000
_cell_angle_beta 95.288(4)
_cell_angle_gamma 90.000000
_cell_formula_units_Z 2
_cell_length_a 5.6095(8)
_cell_length_b 6.1259(7)
_cell_length_c 23.758(3)
_cell_volume 812.93(18)
_diffrn_ambient_pressure 100
_diffrn_ambient_temperature 298
_cod_data_source_file asagiite.cif
_cod_data_source_block asagiite
_cod_original_cell_volume 812.927114
_cod_original_sg_symbol_H-M 'P 21/c'
_cod_original_formula_sum 'Cu3.44 Ni0.76 Zn0.59 Co0.18 Fe0.01 S2 O20 H18.05'
_cod_database_code 1570751

loop_
_space_group_symop_id
_space_group_symop_operation_xyz
1 x,y,z
2 -x,-y,-z
3 -x,y+1/2,-z+1/2
4 x,-y+1/2,z+1/2

loop_
_atom_site_label
_atom_site_occupancy
_atom_site_fract_x
_atom_site_fract_y
_atom_site_fract_z
_atom_site_adp_type
_atom_site_U_iso_or_equiv
_atom_site_type_symbol
Ni 1.0 0.000000 0.500000 0.500000 Uani 0.0159(3) Ni
Cu1 1.0 0.00859(5) 0.59959(9) 0.25103(2) Uani 0.01385(19) Cu
Cu2 1.0 0.50087(5) 0.34907(9) 0.25263(2) Uani 0.0141(2) Cu
S1 1.0 0.63680(13) 0.5578(2) 0.12570(6) Uani 0.0170(4) S
O1 1.0 0.6661(4) 0.5939(5) 0.18759(15) Uani 0.0179(11) O
O2 1.0 0.6034(3) 0.1033(5) 0.20896(14) Uani 0.0162(11) O
O3 1.0 0.8416(3) 0.3528(5) 0.28918(14) Uani 0.0166(11) O
O4 1.0 0.1631(3) 0.3450(5) 0.21437(14) Uani 0.0161(11) O
O5 1.0 0.8704(4) 0.4919(6) 0.10747(15) Uani 0.0285(13) O
O6 1.0 0.5535(4) 0.7605(6) 0.09706(15) Uani 0.0277(13) O
O7 1.0 0.4594(4) 0.3828(5) 0.11269(15) Uani 0.0271(13) O
O8 1.0 0.0840(4) 0.5604(6) 0.41762(14) Uani 0.0252(12) O
O9 1.0 0.6742(4) 0.6599(5) 0.48184(15) Uani 0.0250(12) O
O10 1.0 0.8591(4) 0.2034(6) 0.47187(14) Uani 0.0238(12) O

loop_
_atom_site_aniso_label
_atom_site_aniso_U_11
_atom_site_aniso_U_22
_atom_site_aniso_U_33
_atom_site_aniso_U_12
_atom_site_aniso_U_13
_atom_site_aniso_U_23
Ni 0.0139(3) 0.0176(6) 0.0163(6) -0.0006(3) 0.0021(3) 0.0009(5)
Cu1 0.00921(18) 0.0101(4) 0.0227(4) 0.00027(16) 0.00373(19) -0.0002(3)
Cu2 0.00894(18) 0.0108(4) 0.0233(4) 0.00114(18) 0.00478(19) 0.0000(3)
S1 0.0162(3) 0.0193(8) 0.0159(8) -0.0015(4) 0.0027(4) 0.0021(7)
O1 0.0221(11) 0.019(2) 0.013(2) 0.0024(11) 0.0047(12) -0.0024(19)
O2 0.0164(10) 0.013(2) 0.021(2) 0.0011(10) 0.0131(12) -0.0038(19)
O3 0.0111(9) 0.017(2) 0.022(2) 0.0003(10) 0.0030(11) 0.001(2)
O4 0.0135(10) 0.0104(19) 0.025(2) 0.0001(10) 0.0021(11) 0.000(2)
O5 0.0251(11) 0.037(3) 0.026(3) 0.0041(13) 0.0141(12) -0.002(2)
O6 0.0254(11) 0.028(3) 0.028(3) -0.0034(13) -0.0053(13) 0.020(2)
O7 0.0329(13) 0.027(3) 0.021(2) -0.0150(13) -0.0026(14) -0.002(2)
O8 0.0299(12) 0.032(3) 0.015(2) 0.0024(12) 0.0078(13) -0.002(2)
O9 0.0216(11) 0.029(2) 0.024(3) 0.0053(12) 0.0021(12) -0.002(2)
O10 0.0259(11) 0.022(2) 0.023(3) -0.0047(12) 0.0016(13) -0.001(2)
